data_7031219
loop_
_publ_author_name
'Gobec, Martina'
'Kljun, Jakob'
'Sosi\<c, Izidor'
'Mlinari\<c-Ra\<s\<can, Irena'
'Ur\<si\<c, Matija'
'Gobec, Stanislav'
'Turel, Iztok'

_publ_section_title
;
 Structural characterization and biological evaluation of a
 clioquinol-ruthenium complex with copper-independent antileukaemic
 activity.
;
_journal_issue 24
_journal_name_full 'Dalton transactions (Cambridge, England : 2003)'
_journal_page_first 9045
_journal_page_last 9051
_journal_paper_doi 10.1039/c4dt00463a
_journal_volume 43
_journal_year 2014
_chemical_formula_sum 'C19 H18 Cl2 I N O Ru'
_chemical_formula_weight 575.21
_chemical_name_common
;
Chlorido(\h^6^-p-cymene)(clioquinolato)ruthenium(II)
;
_chemical_name_systematic
;
Chlorido(\h^6^-p-isopropyltoluene)(5-chloro-7-iodoquinolin-8-olato)ruthenium(II)
;
_space_group_IT_number 14
_symmetry_cell_setting monoclinic
_symmetry_space_group_name_Hall '-P 2yn'
_symmetry_space_group_name_H-M 'P 1 21/n 1'
_atom_sites_solution_hydrogens geom
_atom_sites_solution_primary direct
_atom_sites_solution_secondary difmap
_audit_creation_method SHELXL-97
_cell_angle_alpha 90.00
_cell_angle_beta 100.0050(10)
_cell_angle_gamma 90.00
_cell_formula_units_Z 4
_cell_length_a 15.2671(2)
_cell_length_b 8.0205(2)
_cell_length_c 15.8597(3)
_cell_measurement_reflns_used 7387
_cell_measurement_temperature 150(2)
_cell_measurement_theta_max 74.4790
_cell_measurement_theta_min 3.6700
_cell_volume 1912.48(7)
_computing_cell_refinement
;

CrysAlisPro, Agilent Technologies,

Version 1.171.36.28 (release 01-02-2013 CrysAlis171 .NET)

(compiled Feb  1 2013,16:14:44)

;
_computing_data_collection
;

CrysAlisPro, Agilent Technologies,

Version 1.171.36.28 (release 01-02-2013 CrysAlis171 .NET)

(compiled Feb  1 2013,16:14:44)

;
_computing_data_reduction
;

CrysAlisPro, Agilent Technologies,

Version 1.171.36.28 (release 01-02-2013 CrysAlis171 .NET)

(compiled Feb  1 2013,16:14:44)

;
_computing_structure_refinement 'SHELXL-97 (Sheldrick, 2008)'
_computing_structure_solution 'SIR92 (Altomare et al., 1993)'
_diffrn_ambient_temperature 150(2)
_diffrn_measured_fraction_theta_full 0.995
_diffrn_measured_fraction_theta_max 0.995
_diffrn_measurement_device_type 'SuperNova, Dual, Cu at zero, Atlas'
_diffrn_measurement_method '\w scans'
_diffrn_radiation_monochromator mirror
_diffrn_radiation_source 'SuperNova (Cu) X-ray Source'
_diffrn_radiation_type 'Cu K\a'
_diffrn_radiation_wavelength 1.54178
_diffrn_reflns_av_R_equivalents 0.0574
_diffrn_reflns_av_sigmaI/netI 0.0379
_diffrn_reflns_limit_h_max 19
_diffrn_reflns_limit_h_min -17
_diffrn_reflns_limit_k_max 10
_diffrn_reflns_limit_k_min -9
_diffrn_reflns_limit_l_max 17
_diffrn_reflns_limit_l_min -19
_diffrn_reflns_number 15988
_diffrn_reflns_theta_full 74.74
_diffrn_reflns_theta_max 74.74
_diffrn_reflns_theta_min 3.71
_exptl_absorpt_coefficient_mu 21.935
_exptl_absorpt_correction_T_max 0.0966
_exptl_absorpt_correction_T_min 0.0584
_exptl_absorpt_correction_type multi-scan
_exptl_absorpt_process_details
;

CrysAlisPro, Agilent Technologies,

Version 1.171.36.28 (release 01-02-2013 CrysAlis171 .NET)

(compiled Feb  1 2013,16:14:44)

Empirical absorption correction using spherical harmonics,

implemented in SCALE3 ABSPACK scaling algorithm.

;
_exptl_crystal_colour yellow
_exptl_crystal_density_diffrn 1.998
_exptl_crystal_density_method 'not measured'
_exptl_crystal_description plaque
_exptl_crystal_F_000 1112
_exptl_crystal_size_max 0.30
_exptl_crystal_size_mid 0.20
_exptl_crystal_size_min 0.20
_refine_diff_density_max 1.365
_refine_diff_density_min -1.185
_refine_diff_density_rms 0.149
_refine_ls_extinction_method none
_refine_ls_goodness_of_fit_ref 1.032
_refine_ls_hydrogen_treatment constr
_refine_ls_matrix_type full
_refine_ls_number_parameters 229
_refine_ls_number_reflns 3889
_refine_ls_number_restraints 0
_refine_ls_restrained_S_all 1.032
_refine_ls_R_factor_all 0.0453
_refine_ls_R_factor_gt 0.0418
_refine_ls_shift/su_max 0.001
_refine_ls_shift/su_mean 0.000
_refine_ls_structure_factor_coef Fsqd
_refine_ls_weighting_details 'calc w=1/[\s^2^(Fo^2^)+(0.0824P)^2^+0.9099P] where P=(Fo^2^+2Fc^2^)/3'
_refine_ls_weighting_scheme calc
_refine_ls_wR_factor_gt 0.1132
_refine_ls_wR_factor_ref 0.1183
_reflns_number_gt 3549
_reflns_number_total 3889
_reflns_threshold_expression >2\s(I)
_cod_data_source_file c4dt00463a2.cif
_cod_data_source_block cu113
_cod_original_cell_volume 1912.48(6)
_cod_original_sg_symbol_H-M 'P 21/n'
_cod_database_code 7031219

loop_
_symmetry_equiv_pos_as_xyz
'x, y, z'
'-x+1/2, y+1/2, -z+1/2'
'-x, -y, -z'
'x-1/2, -y-1/2, z-1/2'

loop_
_atom_site_label
_atom_site_type_symbol
_atom_site_fract_x
_atom_site_fract_y
_atom_site_fract_z
_atom_site_U_iso_or_equiv
_atom_site_adp_type
_atom_site_occupancy
_atom_site_symmetry_multiplicity
_atom_site_calc_flag
_atom_site_refinement_flags
Ru1 Ru 0.334059(16) 0.05434(4) 0.412416(17) 0.03078(12) Uani 1 1 d .
I7 I 0.32101(2) -0.17233(5) 0.72382(2) 0.06142(15) Uani 1 1 d .
Cl1 Cl 0.34784(6) -0.23818(13) 0.37767(6) 0.0404(2) Uani 1 1 d .
Cl5 Cl -0.02984(9) -0.30695(17) 0.54799(11) 0.0623(4) Uani 1 1 d .
C4 C 0.0257(3) -0.1225(7) 0.3933(3) 0.0465(10) Uani 1 1 d .
H4 H -0.0330 -0.1638 0.3903 0.056 Uiso 1 1 calc R
C12 C 0.4065(3) 0.1259(6) 0.3094(3) 0.0454(10) Uani 1 1 d .
C6 C 0.1390(3) -0.2269(6) 0.6160(3) 0.0470(10) Uani 1 1 d .
H6 H 0.1266 -0.2756 0.6672 0.056 Uiso 1 1 calc R
N1 N 0.1977(2) -0.0037(5) 0.3979(2) 0.0354(7) Uani 1 1 d .
O8 O 0.32371(19) -0.0302(4) 0.53398(18) 0.0387(6) Uani 1 1 d .
C5 C 0.0736(3) -0.2217(6) 0.5445(3) 0.0448(10) Uani 1 1 d .
C8 C 0.2459(3) -0.0891(5) 0.5407(3) 0.0341(8) Uani 1 1 d .
C10 C 0.0894(3) -0.1426(5) 0.4687(3) 0.0391(9) Uani 1 1 d .
C7 C 0.2240(3) -0.1611(6) 0.6141(3) 0.0421(9) Uani 1 1 d .
C18 C 0.3509(4) 0.4013(9) 0.5334(4) 0.0671(16) Uani 1 1 d .
H18 H 0.3687 0.5189 0.5242 0.081 Uiso 1 1 calc R
C14 C 0.3120(3) 0.3151(6) 0.3776(3) 0.0459(10) Uani 1 1 d .
H14 H 0.2596 0.3807 0.3728 0.055 Uiso 1 1 calc R
C16 C 0.4501(3) 0.2111(6) 0.4594(3) 0.0393(8) Uani 1 1 d .
H16 H 0.4921 0.2069 0.5111 0.047 Uiso 1 1 calc R
C9 C 0.1755(3) -0.0801(5) 0.4680(3) 0.0327(7) Uani 1 1 d .
C2 C 0.1367(3) 0.0155(6) 0.3285(3) 0.0407(9) Uani 1 1 d .
H2 H 0.1520 0.0702 0.2799 0.049 Uiso 1 1 calc R
C3 C 0.0498(3) -0.0437(6) 0.3255(3) 0.0489(11) Uani 1 1 d .
H3 H 0.0071 -0.0281 0.2750 0.059 Uiso 1 1 calc R
C15 C 0.3709(3) 0.3088(6) 0.4568(3) 0.0414(9) Uani 1 1 d .
C17 C 0.4675(3) 0.1215(6) 0.3882(3) 0.0418(9) Uani 1 1 d .
H17 H 0.5203 0.0573 0.3926 0.050 Uiso 1 1 calc R
C13 C 0.3295(3) 0.2253(6) 0.3048(3) 0.0469(10) Uani 1 1 d .
H13 H 0.2886 0.2324 0.2524 0.056 Uiso 1 1 calc R
C20 C 0.4022(7) 0.3561(15) 0.6159(5) 0.107(3) Uani 1 1 d .
H20A H 0.3971 0.2359 0.6250 0.161 Uiso 1 1 calc R
H20B H 0.3795 0.4167 0.6612 0.161 Uiso 1 1 calc R
H20C H 0.4648 0.3852 0.6174 0.161 Uiso 1 1 calc R
C19 C 0.2526(4) 0.4114(9) 0.5362(5) 0.0712(17) Uani 1 1 d .
H19A H 0.2269 0.2992 0.5312 0.107 Uiso 1 1 calc R
H19B H 0.2232 0.4806 0.4887 0.107 Uiso 1 1 calc R
H19C H 0.2441 0.4612 0.5906 0.107 Uiso 1 1 calc R
C11 C 0.4222(5) 0.0234(9) 0.2345(4) 0.0671(17) Uani 1 1 d .
H11A H 0.3700 0.0303 0.1889 0.101 Uiso 1 1 calc R
H11B H 0.4322 -0.0930 0.2524 0.101 Uiso 1 1 calc R
H11C H 0.4745 0.0657 0.2133 0.101 Uiso 1 1 calc R

loop_
_atom_site_aniso_label
_atom_site_aniso_U_11
_atom_site_aniso_U_22
_atom_site_aniso_U_33
_atom_site_aniso_U_23
_atom_site_aniso_U_13
_atom_site_aniso_U_12
Ru1 0.02282(17) 0.0421(2) 0.02639(18) 0.00344(10) 0.00137(11) 0.00132(9)
I7 0.0585(2) 0.0891(3) 0.0358(2) 0.01126(14) 0.00593(15) 0.00132(16)
Cl1 0.0348(4) 0.0441(5) 0.0402(5) -0.0013(4) 0.0004(4) 0.0033(4)
Cl5 0.0441(6) 0.0622(7) 0.0877(10) -0.0067(6) 0.0310(6) -0.0133(5)
C4 0.0259(18) 0.059(3) 0.053(3) -0.010(2) 0.0026(17) 0.0007(17)
C12 0.052(2) 0.054(3) 0.032(2) 0.0045(18) 0.0128(18) -0.010(2)
C6 0.046(2) 0.047(2) 0.053(3) 0.007(2) 0.025(2) 0.0031(19)
N1 0.0281(15) 0.0431(17) 0.0344(17) 0.0008(14) 0.0036(12) 0.0048(13)
O8 0.0280(13) 0.0579(18) 0.0293(14) 0.0037(12) 0.0023(10) -0.0053(11)
C5 0.035(2) 0.043(2) 0.061(3) -0.006(2) 0.0217(19) -0.0031(16)
C8 0.0296(18) 0.041(2) 0.0318(19) 0.0004(15) 0.0060(14) 0.0004(14)
C10 0.0305(19) 0.041(2) 0.048(2) -0.0065(17) 0.0126(17) 0.0026(15)
C7 0.040(2) 0.048(2) 0.041(2) 0.0015(17) 0.0139(18) 0.0041(17)
C18 0.045(3) 0.084(4) 0.074(4) -0.028(3) 0.016(3) -0.004(3)
C14 0.034(2) 0.042(2) 0.059(3) 0.0093(19) -0.0017(19) 0.0042(16)
C16 0.0278(18) 0.052(2) 0.036(2) 0.0013(17) -0.0010(15) -0.0035(16)
C9 0.0276(17) 0.0368(19) 0.0339(19) -0.0017(15) 0.0064(14) 0.0002(14)
C2 0.0309(19) 0.050(2) 0.038(2) -0.0034(18) -0.0017(15) 0.0060(17)
C3 0.032(2) 0.061(3) 0.050(3) -0.006(2) -0.0027(18) 0.0043(18)
C15 0.0326(19) 0.046(2) 0.044(2) -0.0049(18) 0.0029(17) -0.0058(16)
C17 0.0299(18) 0.053(2) 0.046(2) 0.0058(19) 0.0152(16) 0.0002(17)
C13 0.044(2) 0.055(3) 0.038(2) 0.0161(19) -0.0037(17) -0.0088(19)
C20 0.088(5) 0.173(10) 0.056(4) -0.036(5) 0.000(4) 0.033(6)
C19 0.052(3) 0.084(4) 0.082(4) -0.020(3) 0.025(3) 0.005(3)
C11 0.082(4) 0.083(4) 0.042(3) -0.015(3) 0.028(3) -0.027(3)

loop_
_atom_type_symbol
_atom_type_description
_atom_type_scat_dispersion_real
_atom_type_scat_dispersion_imag
_atom_type_scat_source
C C 0.0181 0.0091 'International Tables Vol C Tables 4.2.6.8 and 6.1.1.4'
H H 0.0000 0.0000 'International Tables Vol C Tables 4.2.6.8 and 6.1.1.4'
N N 0.0311 0.0180 'International Tables Vol C Tables 4.2.6.8 and 6.1.1.4'
O O 0.0492 0.0322 'International Tables Vol C Tables 4.2.6.8 and 6.1.1.4'
Cl Cl 0.3639 0.7018 'International Tables Vol C Tables 4.2.6.8 and 6.1.1.4'
Ru Ru 0.0552 3.2960 'International Tables Vol C Tables 4.2.6.8 and 6.1.1.4'
I I -0.3257 6.8362 'International Tables Vol C Tables 4.2.6.8 and 6.1.1.4'

loop_
_geom_angle_atom_site_label_1
_geom_angle_atom_site_label_2
_geom_angle_atom_site_label_3
_geom_angle
O8 Ru1 N1 78.22(12)
O8 Ru1 C14 121.12(17)
N1 Ru1 C14 94.51(16)
O8 Ru1 C13 159.24(18)
N1 Ru1 C13 99.02(16)
C14 Ru1 C13 38.2(2)
O8 Ru1 C16 93.36(14)
N1 Ru1 C16 152.61(16)
C14 Ru1 C16 67.38(17)
C13 Ru1 C16 79.64(17)
O8 Ru1 C15 93.58(15)
N1 Ru1 C15 115.63(15)
C14 Ru1 C15 37.66(18)
C13 Ru1 C15 68.82(19)
C16 Ru1 C15 38.15(16)
O8 Ru1 C12 154.60(16)
N1 Ru1 C12 126.23(16)
C14 Ru1 C12 68.7(2)
C13 Ru1 C12 37.6(2)
C16 Ru1 C12 67.85(17)
C15 Ru1 C12 82.07(18)
O8 Ru1 C17 117.61(15)
N1 Ru1 C17 163.89(16)
C14 Ru1 C17 80.06(18)
C13 Ru1 C17 67.36(18)
C16 Ru1 C17 37.18(17)
C15 Ru1 C17 68.68(17)
C12 Ru1 C17 37.69(18)
O8 Ru1 Cl1 85.33(9)
N1 Ru1 Cl1 83.37(10)
C14 Ru1 Cl1 152.59(15)
C13 Ru1 Cl1 114.98(15)
C16 Ru1 Cl1 122.28(12)
C15 Ru1 Cl1 160.38(12)
C12 Ru1 Cl1 90.52(14)
C17 Ru1 Cl1 94.45(13)
C3 C4 C10 119.0(4)
C13 C12 C17 118.1(4)
C13 C12 C11 121.0(5)
C17 C12 C11 120.9(5)
C13 C12 Ru1 70.4(3)
C17 C12 Ru1 71.2(2)
C11 C12 Ru1 127.9(4)
C5 C6 C7 120.8(4)
C2 N1 C9 119.5(4)
C2 N1 Ru1 127.2(3)
C9 N1 Ru1 113.1(3)
C8 O8 Ru1 114.4(2)
C6 C5 C10 120.4(4)
C6 C5 Cl5 119.9(4)
C10 C5 Cl5 119.7(4)
O8 C8 C7 125.1(4)
O8 C8 C9 118.9(3)
C7 C8 C9 116.0(4)
C9 C10 C4 117.3(4)
C9 C10 C5 117.6(4)
C4 C10 C5 125.2(4)
C8 C7 C6 122.0(4)
C8 C7 I7 118.5(3)
C6 C7 I7 119.4(4)
C20 C18 C15 117.0(6)
C20 C18 C19 111.7(7)
C15 C18 C19 113.2(5)
C15 C14 C13 121.6(4)
C15 C14 Ru1 72.2(3)
C13 C14 Ru1 71.2(3)
C17 C16 C15 122.2(4)
C17 C16 Ru1 71.8(2)
C15 C16 Ru1 71.1(2)
N1 C9 C10 122.1(4)
N1 C9 C8 114.9(3)
C10 C9 C8 123.0(4)
N1 C2 C3 120.9(5)
C4 C3 C2 121.2(4)
C14 C15 C16 116.6(4)
C14 C15 C18 121.0(5)
C16 C15 C18 122.4(4)
C14 C15 Ru1 70.2(3)
C16 C15 Ru1 70.7(2)
C18 C15 Ru1 129.9(4)
C16 C17 C12 120.6(4)
C16 C17 Ru1 71.1(2)
C12 C17 Ru1 71.1(2)
C12 C13 C14 121.0(4)
C12 C13 Ru1 72.1(2)
C14 C13 Ru1 70.6(3)

loop_
_geom_bond_atom_site_label_1
_geom_bond_atom_site_label_2
_geom_bond_distance
Ru1 O8 2.076(3)
Ru1 N1 2.106(3)
Ru1 C14 2.174(4)
Ru1 C13 2.181(4)
Ru1 C16 2.194(4)
Ru1 C15 2.200(4)
Ru1 C12 2.203(4)
Ru1 C17 2.204(4)
Ru1 Cl1 2.4275(10)
I7 C7 2.081(5)
Cl5 C5 1.730(4)
C4 C3 1.353(8)
C4 C10 1.412(7)
C12 C13 1.413(7)
C12 C17 1.423(7)
C12 C11 1.497(7)
C6 C5 1.375(8)
C6 C7 1.406(6)
N1 C2 1.322(6)
N1 C9 1.362(5)
O8 C8 1.300(5)
C5 C10 1.416(7)
C8 C7 1.392(6)
C8 C9 1.435(6)
C10 C9 1.410(5)
C18 C20 1.450(11)
C18 C15 1.499(7)
C18 C19 1.511(8)
C14 C15 1.412(7)
C14 C13 1.425(8)
C16 C17 1.402(7)
C16 C15 1.436(6)
C2 C3 1.403(7)
